data_4330197
loop_
_publ_author_name
'Evgeny V. Tretyakov'
'Svyatoslav E. Tolstikov'
'Anastasiya O. Suvorova'
'Aleksey V. Polushkin'
'Galina V. Romanenko'
'Artem S. Bogomyakov'
'Sergey L. Veber'
'Matvey V. Fedin'
'Dmitry V. Stass'
'Edward Reijerse'
'Wolfgang Lubitz'
'Ekaterina M. Zueva'
'Victor I. Ovcharenko'

_publ_section_title
;
 Crucial Role of Paramagnetic Ligands for Magnetostructural Anomalies in
 "Breathing Crystals"
;
_journal_name_full 'Inorganic Chemistry'
_journal_page_first 9385
_journal_page_last 9394
_journal_paper_doi 10.1021/ic301149e
_journal_volume 51
_journal_year 2012
_chemical_formula_sum 'C22.5 H26 Cu F12 N3 O5'
_chemical_formula_weight 710.00
_chemical_name_systematic
; 
 ? 
;
_space_group_IT_number 2
_symmetry_cell_setting triclinic
_symmetry_space_group_name_Hall '-P 1'
_symmetry_space_group_name_H-M 'P -1'
_atom_sites_solution_hydrogens geom
_atom_sites_solution_primary direct
_atom_sites_solution_secondary difmap
_audit_creation_method SHELXL-97
_cell_angle_alpha 64.913(10)
_cell_angle_beta 76.248(10)
_cell_angle_gamma 89.115(10)
_cell_formula_units_Z 2
_cell_length_a 11.3175(16)
_cell_length_b 11.7776(18)
_cell_length_c 12.4384(18)
_cell_measurement_reflns_used 2781
_cell_measurement_temperature 105(2)
_cell_measurement_theta_max 21.23
_cell_measurement_theta_min 2.28
_cell_volume 1451.6(4)
_computing_cell_refinement 'Bruker SAINT'
_computing_data_collection 'Bruker APEX2'
_computing_data_reduction 'Bruker SAINT'
_computing_molecular_graphics 'Bruker SHELXTL'
_computing_publication_material 'Bruker SHELXTL'
_computing_structure_refinement 'SHELXL-97 (Sheldrick, 1997)'
_computing_structure_solution 'SHELXS-97 (Sheldrick, 1990)'
_diffrn_ambient_temperature 105(2)
_diffrn_measured_fraction_theta_full 0.971
_diffrn_measured_fraction_theta_max 0.971
_diffrn_measurement_device_type 'Bruker APEX-II CCD'
_diffrn_measurement_method '\f and \w scans'
_diffrn_radiation_monochromator graphite
_diffrn_radiation_source 'fine-focus sealed tube'
_diffrn_radiation_type MoK\a
_diffrn_radiation_wavelength 0.71073
_diffrn_reflns_av_R_equivalents 0.1436
_diffrn_reflns_av_sigmaI/netI 0.2094
_diffrn_reflns_limit_h_max 15
_diffrn_reflns_limit_h_min -15
_diffrn_reflns_limit_k_max 15
_diffrn_reflns_limit_k_min -15
_diffrn_reflns_limit_l_max 16
_diffrn_reflns_limit_l_min -16
_diffrn_reflns_number 25217
_diffrn_reflns_theta_full 28.49
_diffrn_reflns_theta_max 28.49
_diffrn_reflns_theta_min 1.86
_diffrn_standards_number 0
_exptl_absorpt_coefficient_mu 0.867
_exptl_absorpt_correction_T_max 0.5623
_exptl_absorpt_correction_T_min 0.4590
_exptl_absorpt_correction_type multi-scan
_exptl_crystal_colour pink
_exptl_crystal_density_diffrn 1.624
_exptl_crystal_description bulk
_exptl_crystal_F_000 718
_exptl_crystal_size_max 0.13
_exptl_crystal_size_mid 0.05
_exptl_crystal_size_min 0.03
_refine_diff_density_max 0.704
_refine_diff_density_min -0.752
_refine_diff_density_rms 0.101
_refine_ls_extinction_coef 0.0039(7)
_refine_ls_extinction_expression Fc^*^=kFc[1+0.001xFc^2^\l^3^/sin(2\q)]^-1/4^
_refine_ls_extinction_method SHELXL
_refine_ls_goodness_of_fit_ref 0.873
_refine_ls_hydrogen_treatment constr
_refine_ls_matrix_type fullcycle
_refine_ls_number_parameters 441
_refine_ls_number_reflns 7145
_refine_ls_number_restraints 11
_refine_ls_restrained_S_all 0.881
_refine_ls_R_factor_all 0.1737
_refine_ls_R_factor_gt 0.0583
_refine_ls_shift/su_max 0.000
_refine_ls_shift/su_mean 0.000
_refine_ls_structure_factor_coef Fsqd
_refine_ls_weighting_details 'calc w=1/[\s^2^(Fo^2^)+(0.0627P)^2^+0.0000P] where P=(Fo^2^+2Fc^2^)/3'
_refine_ls_weighting_scheme calc
_refine_ls_wR_factor_gt 0.1282
_refine_ls_wR_factor_ref 0.1605
_reflns_number_gt 2772
_reflns_number_total 7145
_reflns_threshold_expression >2sigma(I)
_cod_data_source_file ic301149e_si_002_13.cif
_cod_data_source_block 422as
_cod_original_formula_sum 'C22.50 H26 Cu F12 N3 O5'
_cod_database_code 4330197

loop_
_symmetry_equiv_pos_as_xyz
'x, y, z'
'-x, -y, -z'

loop_
_atom_site_label
_atom_site_type_symbol
_atom_site_fract_x
_atom_site_fract_y
_atom_site_fract_z
_atom_site_U_iso_or_equiv
_atom_site_adp_type
_atom_site_occupancy
_atom_site_symmetry_multiplicity
_atom_site_calc_flag
_atom_site_refinement_flags
Cu1 Cu 0.5000 0.5000 0.0000 0.0272(2) Uani 1 2 d S
O1 O 0.5799(3) 0.5317(3) 0.1407(3) 0.0323(8) Uani 1 1 d .
C1 C 0.5824(4) 0.6203(5) 0.2778(5) 0.0398(14) Uani 1 1 d .
F1 F 0.6807(3) 0.6937(4) 0.1988(3) 0.0771(12) Uani 1 1 d .
F2 F 0.6188(3) 0.5300(3) 0.3664(3) 0.0727(11) Uani 1 1 d .
F3 F 0.5170(3) 0.6877(3) 0.3267(3) 0.0657(10) Uani 1 1 d .
C2 C 0.5146(4) 0.5648(5) 0.2142(4) 0.0307(12) Uani 1 1 d .
C3 C 0.3842(4) 0.5551(4) 0.2496(4) 0.0304(12) Uani 1 1 d .
H3A H 0.3452 0.5770 0.3138 0.036 Uiso 1 1 calc R
C4 C 0.3134(4) 0.5155(4) 0.1947(4) 0.0266(11) Uani 1 1 d .
C5 C 0.1748(4) 0.5128(5) 0.2380(5) 0.0357(13) Uani 1 1 d .
F4 F 0.1367(2) 0.5364(3) 0.3354(3) 0.0479(8) Uani 1 1 d .
F5 F 0.1193(3) 0.4002(3) 0.2676(3) 0.0612(10) Uani 1 1 d .
F6 F 0.1312(3) 0.5974(4) 0.1486(3) 0.0701(11) Uani 1 1 d .
O2 O 0.3424(3) 0.4794(3) 0.1105(3) 0.0293(8) Uani 1 1 d .
Cu2 Cu 0.0000 0.0000 0.5000 0.0280(2) Uani 1 2 d S
O3 O -0.0917(3) -0.0654(3) 0.4190(3) 0.0314(8) Uani 1 1 d .
C6 C -0.1525(5) -0.1929(5) 0.3369(5) 0.0411(14) Uani 1 1 d .
F7 F -0.2651(3) -0.2307(3) 0.4078(3) 0.0665(10) Uani 1 1 d .
F8 F -0.1609(3) -0.0897(3) 0.2369(3) 0.0588(9) Uani 1 1 d .
F9 F -0.1151(3) -0.2801(3) 0.2990(3) 0.0581(9) Uani 1 1 d .
C7 C -0.0691(4) -0.1633(5) 0.4041(4) 0.0291(12) Uani 1 1 d .
C8 C 0.0149(4) -0.2474(5) 0.4437(4) 0.0336(12) Uani 1 1 d .
H8A H 0.0213 -0.3179 0.4250 0.040 Uiso 1 1 calc R
C9 C 0.0907(4) -0.2306(5) 0.5106(4) 0.0306(12) Uani 1 1 d .
C10 C 0.1800(4) -0.3281(5) 0.5516(5) 0.0362(13) Uani 1 1 d .
F10 F 0.1549(3) -0.4349(3) 0.5445(3) 0.0625(9) Uani 1 1 d .
F11 F 0.1828(3) -0.3588(3) 0.6658(3) 0.0523(9) Uani 1 1 d .
F12 F 0.2921(3) -0.2815(3) 0.4817(3) 0.0625(10) Uani 1 1 d .
O4 O 0.0978(3) -0.1435(3) 0.5420(3) 0.0294(8) Uani 1 1 d .
O01 O 0.5165(3) 0.3154(3) 0.0607(3) 0.0288(8) Uani 1 1 d .
N1 N 0.4721(3) 0.2308(4) 0.1741(3) 0.0291(10) Uani 1 1 d .
C01 C 0.5582(4) 0.1769(5) 0.2561(4) 0.0324(12) Uani 1 1 d .
C011 C 0.5189(4) 0.2085(5) 0.3657(4) 0.0391(14) Uani 1 1 d .
H01A H 0.5238 0.3001 0.3366 0.059 Uiso 1 1 calc R
H01B H 0.5732 0.1732 0.4202 0.059 Uiso 1 1 calc R
H01C H 0.4347 0.1723 0.4106 0.059 Uiso 1 1 calc R
C012 C 0.5530(4) 0.0354(5) 0.2950(5) 0.0412(14) Uani 1 1 d .
H01D H 0.5790 0.0195 0.2220 0.062 Uiso 1 1 calc R
H01E H 0.4692 -0.0028 0.3392 0.062 Uiso 1 1 calc R
H01F H 0.6076 -0.0016 0.3488 0.062 Uiso 1 1 calc R
C013 C 0.6870(4) 0.2386(5) 0.1809(4) 0.0384(14) Uani 1 1 d .
H01G H 0.7115 0.2171 0.1113 0.058 Uiso 1 1 calc R
H01H H 0.7443 0.2080 0.2328 0.058 Uiso 1 1 calc R
H01I H 0.6879 0.3303 0.1504 0.058 Uiso 1 1 calc R
C02 C 0.3473(4) 0.1920(5) 0.2093(4) 0.0272(11) Uani 1 1 d .
C03 C 0.2710(4) 0.1091(5) 0.3232(4) 0.0330(12) Uani 1 1 d .
H03A H 0.2979 0.0627 0.3952 0.040 Uiso 1 1 calc R
N2 N 0.1568(3) 0.1047(4) 0.3161(4) 0.0339(10) Uani 1 1 d .
N3 N 0.1597(3) 0.1830(4) 0.1974(3) 0.0309(10) Uani 1 1 d .
C031 C 0.0451(4) 0.2004(5) 0.1591(4) 0.0373(13) Uani 1 1 d .
H03B H -0.0171 0.2195 0.2184 0.045 Uiso 1 1 calc R
H03C H 0.0152 0.1205 0.1615 0.045 Uiso 1 1 calc R
C032 C 0.0575(6) 0.3013(8) 0.0357(6) 0.105(3) Uani 1 1 d .
H03D H -0.0217 0.3081 0.0155 0.157 Uiso 1 1 calc R
H03E H 0.1175 0.2822 -0.0240 0.157 Uiso 1 1 calc R
H03F H 0.0849 0.3812 0.0330 0.157 Uiso 1 1 calc R
C04 C 0.2723(4) 0.2354(5) 0.1316(4) 0.0298(12) Uani 1 1 d .
H04A H 0.2961 0.2921 0.0469 0.036 Uiso 1 1 calc R
C1S C 0.1736 -0.0626 0.0609 0.080 Uiso 0.50 1 d PD
H1SA H 0.0968 -0.0426 0.0984 0.120 Uiso 0.50 1 d P
H1SB H 0.1981 -0.0051 -0.0246 0.120 Uiso 0.50 1 d P
H1SC H 0.1652 -0.1471 0.0694 0.120 Uiso 0.50 1 d P
C2S C 0.2683 -0.0514 0.1227 0.379 Uiso 0.50 1 d PD
H2SA H 0.2458 -0.1087 0.2083 0.455 Uiso 0.50 1 d P
H2SB H 0.2786 0.0328 0.1147 0.455 Uiso 0.50 1 d P
C3S C 0.3820 -0.0840 0.0581 0.154 Uiso 0.50 1 d PD
H3SA H 0.3667 -0.1108 -0.0007 0.185 Uiso 0.50 1 d P
H3SB H 0.4179 -0.1491 0.1149 0.185 Uiso 0.50 1 d P
C4S C 0.4615 0.0374 -0.0037 0.113 Uiso 0.50 1 d PD
H4SA H 0.4492 0.0818 0.0468 0.136 Uiso 0.50 1 d P
H4SB H 0.4456 0.0903 -0.0813 0.136 Uiso 0.50 1 d P
C5S C 0.5886 -0.0028 -0.0206 0.097 Uiso 0.50 1 d PD
H5SA H 0.5968 -0.0618 -0.0560 0.117 Uiso 0.50 1 d P
H5SB H 0.6123 -0.0386 0.0553 0.117 Uiso 0.50 1 d P
C6S C 0.6597 0.1214 -0.1078 0.096 Uiso 0.50 1 d PD
H6SA H 0.6424 0.1827 -0.0757 0.115 Uiso 0.50 1 d P
H6SB H 0.6408 0.1522 -0.1860 0.115 Uiso 0.50 1 d P
C7S C 0.7893 0.0939 -0.1188 0.073 Uiso 0.50 1 d PD
H7SA H 0.8416 0.1697 -0.1738 0.109 Uiso 0.50 1 d P
H7SB H 0.8059 0.0624 -0.0395 0.109 Uiso 0.50 1 d P
H7SC H 0.8043 0.0319 -0.1502 0.109 Uiso 0.50 1 d P

loop_
_atom_site_aniso_label
_atom_site_aniso_U_11
_atom_site_aniso_U_22
_atom_site_aniso_U_33
_atom_site_aniso_U_23
_atom_site_aniso_U_13
_atom_site_aniso_U_12
Cu1 0.0170(4) 0.0359(6) 0.0314(5) -0.0190(4) -0.0026(3) 0.0006(4)
O1 0.0255(18) 0.046(2) 0.0338(18) -0.0248(18) -0.0072(15) 0.0055(16)
C1 0.019(3) 0.061(4) 0.044(3) -0.028(3) -0.007(2) 0.009(3)
F1 0.057(2) 0.115(3) 0.069(2) -0.057(2) 0.0012(18) -0.037(2)
F2 0.098(3) 0.072(3) 0.082(2) -0.042(2) -0.067(2) 0.033(2)
F3 0.0395(19) 0.103(3) 0.109(2) -0.090(2) -0.0330(17) 0.0265(18)
C2 0.032(3) 0.037(3) 0.025(3) -0.013(2) -0.011(2) 0.005(2)
C3 0.022(3) 0.043(3) 0.036(3) -0.027(3) -0.004(2) 0.006(2)
C4 0.019(2) 0.030(3) 0.027(3) -0.011(2) -0.002(2) 0.003(2)
C5 0.022(3) 0.049(4) 0.045(3) -0.031(3) -0.004(2) 0.003(3)
F4 0.0251(16) 0.074(2) 0.0602(19) -0.0495(18) 0.0010(14) 0.0025(15)
F5 0.0275(17) 0.077(2) 0.088(2) -0.060(2) 0.0164(16) -0.0165(17)
F6 0.0330(18) 0.115(3) 0.057(2) -0.031(2) -0.0159(16) 0.0329(19)
O2 0.0199(17) 0.038(2) 0.0331(18) -0.0197(17) -0.0044(14) 0.0036(15)
Cu2 0.0177(4) 0.0335(5) 0.0385(5) -0.0214(4) -0.0061(4) 0.0014(4)
O3 0.0210(18) 0.038(2) 0.044(2) -0.0256(18) -0.0094(15) 0.0072(15)
C6 0.030(3) 0.050(4) 0.057(4) -0.036(3) -0.011(3) 0.009(3)
F7 0.0251(17) 0.103(3) 0.095(2) -0.067(2) -0.0092(17) -0.0105(17)
F8 0.074(2) 0.056(2) 0.069(2) -0.0339(19) -0.0463(18) 0.0159(18)
F9 0.0527(19) 0.072(2) 0.096(2) -0.068(2) -0.0421(17) 0.0292(17)
C7 0.021(3) 0.035(3) 0.033(3) -0.019(3) 0.001(2) -0.007(2)
C8 0.030(3) 0.041(3) 0.044(3) -0.031(3) -0.010(2) 0.006(2)
C9 0.020(3) 0.039(3) 0.038(3) -0.024(3) -0.003(2) 0.004(2)
C10 0.029(3) 0.052(4) 0.043(3) -0.033(3) -0.016(2) 0.011(3)
F10 0.077(2) 0.056(2) 0.097(2) -0.0544(19) -0.0600(19) 0.0374(18)
F11 0.065(2) 0.060(2) 0.0541(19) -0.0364(17) -0.0330(16) 0.0307(17)
F12 0.0281(18) 0.079(3) 0.071(2) -0.027(2) -0.0063(16) 0.0235(17)
O4 0.0196(17) 0.035(2) 0.0405(19) -0.0221(17) -0.0082(14) 0.0003(15)
O01 0.0218(17) 0.035(2) 0.0277(18) -0.0141(16) -0.0013(14) -0.0005(15)
N1 0.020(2) 0.037(3) 0.033(2) -0.020(2) -0.0030(18) 0.0021(19)
C01 0.021(3) 0.040(3) 0.039(3) -0.018(3) -0.010(2) 0.004(2)
C011 0.028(3) 0.053(4) 0.039(3) -0.020(3) -0.011(2) 0.001(3)
C012 0.024(3) 0.043(4) 0.055(3) -0.019(3) -0.013(2) 0.010(2)
C013 0.022(3) 0.050(4) 0.041(3) -0.020(3) -0.005(2) 0.003(2)
C02 0.016(2) 0.031(3) 0.034(3) -0.015(2) -0.006(2) 0.004(2)
C03 0.019(3) 0.037(3) 0.041(3) -0.015(3) -0.010(2) 0.002(2)
N2 0.025(2) 0.036(3) 0.036(2) -0.012(2) -0.0057(19) 0.004(2)
N3 0.019(2) 0.041(3) 0.033(2) -0.016(2) -0.0063(18) 0.0030(19)
C031 0.025(3) 0.046(4) 0.046(3) -0.024(3) -0.011(2) 0.001(2)
C032 0.040(4) 0.153(8) 0.072(5) 0.008(5) -0.036(4) -0.006(5)
C04 0.021(3) 0.039(3) 0.030(3) -0.020(3) 0.000(2) -0.002(2)

loop_
_atom_type_symbol
_atom_type_description
_atom_type_scat_dispersion_real
_atom_type_scat_dispersion_imag
_atom_type_scat_source
C C 0.0033 0.0016 'International Tables Vol C Tables 4.2.6.8 and 6.1.1.4'
H H 0.0000 0.0000 'International Tables Vol C Tables 4.2.6.8 and 6.1.1.4'
N N 0.0061 0.0033 'International Tables Vol C Tables 4.2.6.8 and 6.1.1.4'
O O 0.0106 0.0060 'International Tables Vol C Tables 4.2.6.8 and 6.1.1.4'
F F 0.0171 0.0103 'International Tables Vol C Tables 4.2.6.8 and 6.1.1.4'
Cu Cu 0.3201 1.2651 'International Tables Vol C Tables 4.2.6.8 and 6.1.1.4'

loop_
_geom_angle_atom_site_label_1
_geom_angle_atom_site_label_2
_geom_angle_atom_site_label_3
_geom_angle
_geom_angle_site_symmetry_1
_geom_angle_site_symmetry_3
O2 Cu1 O2 179.999(2) 2_665 .
O2 Cu1 O01 85.34(13) 2_665 .
O2 Cu1 O01 94.66(13) . .
O2 Cu1 O01 94.66(13) 2_665 2_665
O2 Cu1 O01 85.34(13) . 2_665
O01 Cu1 O01 180.00(17) . 2_665
O2 Cu1 O1 86.41(11) 2_665 2_665
O2 Cu1 O1 93.60(11) . 2_665
O01 Cu1 O1 82.48(12) . 2_665
O01 Cu1 O1 97.52(12) 2_665 2_665
O2 Cu1 O1 93.59(11) 2_665 .
O2 Cu1 O1 86.40(11) . .
O01 Cu1 O1 97.52(12) . .
O01 Cu1 O1 82.48(12) 2_665 .
O1 Cu1 O1 180.00(16) 2_665 .
C2 O1 Cu1 119.6(3) . .
F2 C1 F3 106.8(4) . .
F2 C1 F1 107.3(4) . .
F3 C1 F1 106.9(5) . .
F2 C1 C2 110.5(5) . .
F3 C1 C2 114.5(4) . .
F1 C1 C2 110.5(4) . .
O1 C2 C3 127.7(4) . .
O1 C2 C1 115.6(4) . .
C3 C2 C1 116.6(4) . .
C4 C3 C2 122.5(4) . .
C4 C3 H3A 118.7 . .
C2 C3 H3A 118.7 . .
O2 C4 C3 130.9(4) . .
O2 C4 C5 111.4(4) . .
C3 C4 C5 117.7(4) . .
F6 C5 F4 106.9(4) . .
F6 C5 F5 106.8(4) . .
F4 C5 F5 106.4(4) . .
F6 C5 C4 110.5(4) . .
F4 C5 C4 114.9(4) . .
F5 C5 C4 111.0(4) . .
C4 O2 Cu1 128.1(3) . .
O4 Cu2 O4 180.0 2_556 .
O4 Cu2 O3 93.00(13) 2_556 2_556
O4 Cu2 O3 87.00(13) . 2_556
O4 Cu2 O3 87.00(13) 2_556 .
O4 Cu2 O3 93.00(13) . .
O3 Cu2 O3 179.999(2) 2_556 .
O4 Cu2 N2 87.64(13) 2_556 2_556
O4 Cu2 N2 92.36(13) . 2_556
O3 Cu2 N2 92.07(13) 2_556 2_556
O3 Cu2 N2 87.93(13) . 2_556
O4 Cu2 N2 92.36(13) 2_556 .
O4 Cu2 N2 87.64(13) . .
O3 Cu2 N2 87.93(13) 2_556 .
O3 Cu2 N2 92.07(13) . .
N2 Cu2 N2 180.0 2_556 .
C7 O3 Cu2 123.4(3) . .
F7 C6 F9 108.1(4) . .
F7 C6 F8 106.1(4) . .
F9 C6 F8 106.6(4) . .
F7 C6 C7 110.7(4) . .
F9 C6 C7 113.8(4) . .
F8 C6 C7 111.1(4) . .
O3 C7 C8 129.3(4) . .
O3 C7 C6 113.2(4) . .
C8 C7 C6 117.5(5) . .
C7 C8 C9 121.2(5) . .
C7 C8 H8A 119.4 . .
C9 C8 H8A 119.4 . .
O4 C9 C8 129.0(5) . .
O4 C9 C10 113.1(4) . .
C8 C9 C10 117.9(4) . .
F11 C10 F12 107.1(4) . .
F11 C10 F10 107.1(4) . .
F12 C10 F10 107.3(4) . .
F11 C10 C9 111.7(4) . .
F12 C10 C9 109.8(4) . .
F10 C10 C9 113.6(4) . .
C9 O4 Cu2 123.9(3) . .
N1 O01 Cu1 125.0(3) . .
O01 N1 C02 116.7(4) . .
O01 N1 C01 119.0(3) . .
C02 N1 C01 124.2(4) . .
N1 C01 C011 108.5(4) . .
N1 C01 C013 107.7(4) . .
C011 C01 C013 110.2(4) . .
N1 C01 C012 108.1(4) . .
C011 C01 C012 112.3(4) . .
C013 C01 C012 110.0(4) . .
C01 C011 H01A 109.5 . .
C01 C011 H01B 109.5 . .
H01A C011 H01B 109.5 . .
C01 C011 H01C 109.5 . .
H01A C011 H01C 109.5 . .
H01B C011 H01C 109.5 . .
C01 C012 H01D 109.5 . .
C01 C012 H01E 109.5 . .
H01D C012 H01E 109.5 . .
C01 C012 H01F 109.5 . .
H01D C012 H01F 109.5 . .
H01E C012 H01F 109.5 . .
C01 C013 H01G 109.5 . .
C01 C013 H01H 109.5 . .
H01G C013 H01H 109.5 . .
C01 C013 H01I 109.5 . .
H01G C013 H01I 109.5 . .
H01H C013 H01I 109.5 . .
C04 C02 N1 123.5(4) . .
C04 C02 C03 105.3(4) . .
N1 C02 C03 131.1(4) . .
N2 C03 C02 110.5(4) . .
N2 C03 H03A 124.7 . .
C02 C03 H03A 124.7 . .
C03 N2 N3 105.2(4) . .
C03 N2 Cu2 118.8(3) . .
N3 N2 Cu2 135.1(3) . .
C04 N3 N2 111.9(4) . .
C04 N3 C031 129.1(4) . .
N2 N3 C031 119.0(4) . .
N3 C031 C032 113.4(4) . .
N3 C031 H03B 108.9 . .
C032 C031 H03B 108.9 . .
N3 C031 H03C 108.9 . .
C032 C031 H03C 108.9 . .
H03B C031 H03C 107.7 . .
C031 C032 H03D 109.5 . .
C031 C032 H03E 109.5 . .
H03D C032 H03E 109.5 . .
C031 C032 H03F 109.5 . .
H03D C032 H03F 109.5 . .
H03E C032 H03F 109.5 . .
N3 C04 C02 107.0(4) . .
N3 C04 H04A 126.5 . .
C02 C04 H04A 126.5 . .
C7S C1S C2S 29.0 2_655 .
C7S C1S H1SA 104.9 2_655 .
C2S C1S H1SA 109.5 . .
C7S C1S H1SB 134.7 2_655 .
C2S C1S H1SB 109.5 . .
H1SA C1S H1SB 109.5 . .
C7S C1S H1SC 85.1 2_655 .
C2S C1S H1SC 109.5 . .
H1SA C1S H1SC 109.5 . .
H1SB C1S H1SC 109.5 . .
C7S C2S C6S 91.8 2_655 2_655
C7S C2S C3S 105.0 2_655 .
C6S C2S C3S 25.7 2_655 .
C7S C2S C1S 29.4 2_655 .
C6S C2S C1S 104.1 2_655 .
C3S C2S C1S 104.8 . .
C7S C2S C5S 127.5 2_655 2_655
C6S C2S C5S 58.0 2_655 2_655
C3S C2S C5S 33.2 . 2_655
C1S C2S C5S 111.9 . 2_655
C7S C2S H2SA 83.9 2_655 .
C6S C2S H2SA 87.8 2_655 .
C3S C2S H2SA 110.8 . .
C1S C2S H2SA 110.8 . .
C5S C2S H2SA 130.2 2_655 .
C7S C2S H2SB 133.7 2_655 .
C6S C2S H2SB 131.7 2_655 .
C3S C2S H2SB 110.8 . .
C1S C2S H2SB 110.8 . .
C5S C2S H2SB 78.2 2_655 .
H2SA C2S H2SB 108.9 . .
C6S C3S C5S 135.6 2_655 2_655
C6S C3S C2S 51.3 2_655 .
C5S C3S C2S 88.0 2_655 .
C6S C3S C4S 145.3 2_655 .
C5S C3S C4S 15.9 2_655 .
C2S C3S C4S 102.6 . .
C6S C3S C4S 141.8 2_655 2_655
C5S C3S C4S 59.3 2_655 2_655
C2S C3S C4S 140.3 . 2_655
C4S C3S C4S 43.4 . 2_655
C6S C3S C7S 43.5 2_655 2_655
C5S C3S C7S 107.0 2_655 2_655
C2S C3S C7S 25.8 . 2_655
C4S C3S C7S 122.8 . 2_655
C4S C3S C7S 165.2 2_655 2_655
C6S C3S H3SA 100.7 2_655 .
C5S C3S H3SA 111.7 2_655 .
C2S C3S H3SA 111.3 . .
C4S C3S H3SA 111.3 . .
C4S C3S H3SA 102.2 2_655 .
C7S C3S H3SA 87.8 2_655 .
C6S C3S H3SB 68.4 2_655 .
C5S C3S H3SB 123.6 2_655 .
C2S C3S H3SB 111.3 . .
C4S C3S H3SB 111.2 . .
C4S C3S H3SB 75.4 2_655 .
C7S C3S H3SB 111.9 2_655 .
H3SA C3S H3SB 109.2 . .
C5S C4S C4S 103.8 2_655 2_655
C5S C4S C3S 24.4 2_655 .
C4S C4S C3S 79.4 2_655 .
C5S C4S C5S 127.9 2_655 .
C4S C4S C5S 24.1 2_655 .
C3S C4S C5S 103.5 . .
C5S C4S C3S 161.0 2_655 2_655
C4S C4S C3S 57.1 2_655 2_655
C3S C4S C3S 136.6 . 2_655
C5S C4S C3S 33.0 . 2_655
C5S C4S H4SA 97.9 2_655 .
C4S C4S H4SA 120.9 2_655 .
C3S C4S H4SA 111.1 . .
C5S C4S H4SA 111.0 . .
C3S C4S H4SA 93.0 2_655 .
C5S C4S H4SB 98.0 2_655 .
C4S C4S H4SB 121.0 2_655 .
C3S C4S H4SB 111.1 . .
C5S C4S H4SB 111.1 . .
C3S C4S H4SB 93.0 2_655 .
H4SA C4S H4SB 109.0 . .
C4S C5S C3S 139.7 2_655 2_655
C4S C5S C6S 149.9 2_655 .
C3S C5S C6S 18.0 2_655 .
C4S C5S C4S 52.1 2_655 .
C3S C5S C4S 87.6 2_655 .
C6S C5S C4S 100.2 . .
C4S C5S C2S 154.4 2_655 2_655
C3S C5S C2S 58.7 2_655 2_655
C6S C5S C2S 42.4 . 2_655
C4S C5S C2S 139.5 . 2_655
C4S C5S C5S 37.3 2_655 2_655
C3S C5S C5S 102.4 2_655 2_655
C6S C5S C5S 114.5 . 2_655
C4S C5S C5S 14.8 . 2_655
C2S C5S C5S 151.1 2_655 2_655
C4S C5S H5SA 75.2 2_655 .
C3S C5S H5SA 129.0 2_655 .
C6S C5S H5SA 111.7 . .
C4S C5S H5SA 111.7 . .
C2S C5S H5SA 79.4 2_655 .
C5S C5S H5SA 101.6 2_655 .
C4S C5S H5SB 91.7 2_655 .
C3S C5S H5SB 105.3 2_655 .
C6S C5S H5SB 111.7 . .
C4S C5S H5SB 111.7 . .
C2S C5S H5SB 99.5 2_655 .
C5S C5S H5SB 107.1 2_655 .
H5SA C5S H5SB 109.5 . .
C3S C6S C2S 103.0 2_655 2_655
C3S C6S C7S 118.6 2_655 .
C2S C6S C7S 34.9 2_655 .
C3S C6S C5S 26.4 2_655 .
C2S C6S C5S 79.6 2_655 .
C7S C6S C5S 104.2 . .
C3S C6S H6SA 84.7 2_655 .
C2S C6S H6SA 144.3 2_655 .
C7S C6S H6SA 110.9 . .
C5S C6S H6SA 110.9 . .
C3S C6S H6SB 119.1 2_655 .
C2S C6S H6SB 97.7 2_655 .
C7S C6S H6SB 110.9 . .
C5S C6S H6SB 110.9 . .
H6SA C6S H6SB 108.9 . .
C2S C7S C1S 121.6 2_655 2_655
C2S C7S C6S 53.2 2_655 .
C1S C7S C6S 127.9 2_655 .
C2S C7S C3S 49.3 2_655 2_655
C1S C7S C3S 112.6 2_655 2_655
C6S C7S C3S 17.8 . 2_655
C2S C7S H7SA 136.0 2_655 .
C1S C7S H7SA 101.1 2_655 .
C6S C7S H7SA 109.5 . .
C3S C7S H7SA 125.5 2_655 .
C2S C7S H7SB 114.5 2_655 .
C1S C7S H7SB 18.5 2_655 .
C6S C7S H7SB 109.5 . .
C3S C7S H7SB 94.8 2_655 .
H7SA C7S H7SB 109.5 . .
C2S C7S H7SC 57.7 2_655 .
C1S C7S H7SC 98.1 2_655 .
C6S C7S H7SC 109.5 . .
C3S C7S H7SC 106.7 2_655 .
H7SA C7S H7SC 109.5 . .
H7SB C7S H7SC 109.5 . .

loop_
_geom_bond_atom_site_label_1
_geom_bond_atom_site_label_2
_geom_bond_distance
_geom_bond_site_symmetry_2
Cu1 O2 1.922(3) 2_665
Cu1 O2 1.922(3) .
Cu1 O01 1.999(3) .
Cu1 O01 1.999(3) 2_665
Cu1 O1 2.310(3) 2_665
Cu1 O1 2.310(3) .
O1 C2 1.228(5) .
C1 F2 1.313(6) .
C1 F3 1.313(6) .
C1 F1 1.319(6) .
C1 C2 1.543(7) .
C2 C3 1.428(6) .
C3 C4 1.367(6) .
C3 H3A 0.9500 .
C4 O2 1.263(5) .
C4 C5 1.529(6) .
C5 F6 1.333(6) .
C5 F4 1.328(5) .
C5 F5 1.339(6) .
Cu2 O4 1.955(3) 2_556
Cu2 O4 1.955(3) .
Cu2 O3 1.966(3) 2_556
Cu2 O3 1.966(3) .
Cu2 N2 2.376(4) 2_556
Cu2 N2 2.376(4) .
O3 C7 1.257(5) .
C6 F7 1.323(6) .
C6 F9 1.326(6) .
C6 F8 1.344(6) .
C6 C7 1.531(7) .
C7 C8 1.381(7) .
C8 C9 1.397(6) .
C8 H8A 0.9500 .
C9 O4 1.252(5) .
C9 C10 1.520(7) .
C10 F11 1.318(5) .
C10 F12 1.327(5) .
C10 F10 1.336(6) .
O01 N1 1.312(4) .
N1 C02 1.396(5) .
N1 C01 1.516(6) .
C01 C011 1.526(6) .
C01 C013 1.529(6) .
C01 C012 1.524(7) .
C011 H01A 0.9800 .
C011 H01B 0.9800 .
C011 H01C 0.9800 .
C012 H01D 0.9800 .
C012 H01E 0.9800 .
C012 H01F 0.9800 .
C013 H01G 0.9800 .
C013 H01H 0.9800 .
C013 H01I 0.9800 .
C02 C04 1.368(6) .
C02 C03 1.407(6) .
C03 N2 1.319(6) .
C03 H03A 0.9500 .
N2 N3 1.362(5) .
N3 C04 1.333(5) .
N3 C031 1.468(6) .
C031 C032 1.464(7) .
C031 H03B 0.9900 .
C031 H03C 0.9900 .
C032 H03D 0.9800 .
C032 H03E 0.9800 .
C032 H03F 0.9800 .
C04 H04A 0.9500 .
C1S C7S 0.8623 2_655
C1S C2S 1.4952 .
C1S H1SA 0.9599 .
C1S H1SB 0.9599 .
C1S H1SC 0.9600 .
C2S C7S 0.8507 2_655
C2S C6S 1.1892 2_655
C2S C3S 1.4840 .
C2S C5S 1.7352 2_655
C2S H2SA 0.9600 .
C2S H2SB 0.9600 .
C3S C6S 0.6601 2_655
C3S C5S 0.9516 2_655
C3S C4S 1.4905 .
C3S C4S 1.7445 2_655
C3S C7S 1.8916 2_655
C3S H3SA 0.9601 .
C3S H3SB 0.9601 .
C4S C5S 0.6317 2_655
C4S C4S 1.2199 2_655
C4S C5S 1.5019 .
C4S C3S 1.7445 2_655
C4S H4SA 0.9600 .
C4S H4SB 0.9600 .
C5S C4S 0.6317 2_655
C5S C3S 0.9516 2_655
C5S C6S 1.4964 .
C5S C2S 1.7351 2_655
C5S C5S 1.9549 2_655
C5S H5SA 0.9600 .
C5S H5SB 0.9599 .
C6S C3S 0.6600 2_655
C6S C2S 1.1892 2_655
C6S C7S 1.4843 .
C6S H6SA 0.9600 .
C6S H6SB 0.9601 .
C7S C2S 0.8507 2_655
C7S C1S 0.8623 2_655
C7S C3S 1.8916 2_655
C7S H7SA 0.9600 .
C7S H7SB 0.9600 .
C7S H7SC 0.9600 .
